data_4337789
loop_
_publ_author_name
'Berhe, Seare A.'
'Rodriguez, Marco T.'
'Park, Eunsol'
'Nesterov, Vladimir N.'
'Pan, Hongjun'
'Youngblood, W. Justin'

_publ_section_title
;
 Optoelectronic Tuning of Organoborylazadipyrromethenes via Effective
 Electronegativity at the Metalloid Center.
;
_journal_issue 5
_journal_name_full 'Inorganic chemistry'
_journal_page_first 2346
_journal_page_last 2348
_journal_paper_doi 10.1021/ic402596u
_journal_volume 53
_journal_year 2014
_chemical_formula_moiety 'C42 H40 B N3 Si2'
_chemical_formula_sum 'C42 H40 B N3 Si2'
_chemical_formula_weight 653.76
_chemical_name_systematic
; 
 ? 
;
_space_group_IT_number 2
_symmetry_cell_setting triclinic
_symmetry_space_group_name_Hall '-P 1'
_symmetry_space_group_name_H-M 'P -1'
_atom_sites_solution_hydrogens geom
_atom_sites_solution_primary direct
_atom_sites_solution_secondary difmap
_audit_creation_method SHELXL-97
_cell_angle_alpha 81.432(2)
_cell_angle_beta 79.619(2)
_cell_angle_gamma 84.886(2)
_cell_formula_units_Z 2
_cell_length_a 10.0268(10)
_cell_length_b 12.5229(12)
_cell_length_c 15.1688(14)
_cell_measurement_reflns_used 9971
_cell_measurement_temperature 100(2)
_cell_measurement_theta_max 27.06
_cell_measurement_theta_min 2.28
_cell_volume 1848.8(3)
_computing_cell_refinement 'APEX2 (Bruker-AXS, 2007)'
_computing_data_collection 'APEX2 (Bruker-AXS, 2007)'
_computing_data_reduction 'APEX2 (Bruker-AXS, 2007)'
_computing_molecular_graphics 'SHELXTL (Sheldrick, 2008)'
_computing_structure_refinement 'SHELXL-97 (Sheldrick, 2008)'
_computing_structure_solution 'SHELXS-97 (Sheldrick, 2008)'
_diffrn_ambient_temperature 100(2)
_diffrn_measured_fraction_theta_full 0.997
_diffrn_measured_fraction_theta_max 0.997
_diffrn_measurement_device_type 'Bruker APEX II CCD'
_diffrn_measurement_method '\w scans'
_diffrn_radiation_monochromator graphite
_diffrn_radiation_source 'fine-focus sealed tube'
_diffrn_radiation_type MoK\a
_diffrn_radiation_wavelength 0.71073
_diffrn_reflns_av_R_equivalents 0.0271
_diffrn_reflns_av_sigmaI/netI 0.0268
_diffrn_reflns_limit_h_max 12
_diffrn_reflns_limit_h_min -12
_diffrn_reflns_limit_k_max 16
_diffrn_reflns_limit_k_min -16
_diffrn_reflns_limit_l_max 19
_diffrn_reflns_limit_l_min -19
_diffrn_reflns_number 25206
_diffrn_reflns_theta_full 27.09
_diffrn_reflns_theta_max 27.09
_diffrn_reflns_theta_min 1.65
_exptl_absorpt_coefficient_mu 0.129
_exptl_absorpt_correction_T_max 0.9877
_exptl_absorpt_correction_T_min 0.9691
_exptl_absorpt_correction_type multi-scan
_exptl_absorpt_process_details SADABS
_exptl_crystal_colour orange
_exptl_crystal_density_diffrn 1.174
_exptl_crystal_density_method 'not measured'
_exptl_crystal_description prism
_exptl_crystal_F_000 692
_exptl_crystal_size_max 0.25
_exptl_crystal_size_mid 0.10
_exptl_crystal_size_min 0.10
_refine_diff_density_max 0.318
_refine_diff_density_min -0.315
_refine_diff_density_rms 0.042
_refine_ls_extinction_method none
_refine_ls_goodness_of_fit_ref 1.032
_refine_ls_hydrogen_treatment constr
_refine_ls_matrix_type full
_refine_ls_number_parameters 439
_refine_ls_number_reflns 8111
_refine_ls_number_restraints 0
_refine_ls_restrained_S_all 1.032
_refine_ls_R_factor_all 0.0446
_refine_ls_R_factor_gt 0.0361
_refine_ls_shift/su_max 0.001
_refine_ls_shift/su_mean 0.000
_refine_ls_structure_factor_coef Fsqd
_refine_ls_weighting_details 'calc w=1/[\s^2^(Fo^2^)+(0.0400P)^2^+0.8000P] where P=(Fo^2^+2Fc^2^)/3'
_refine_ls_weighting_scheme calc
_refine_ls_wR_factor_gt 0.0873
_refine_ls_wR_factor_ref 0.0931
_reflns_number_gt 6912
_reflns_number_total 8111
_reflns_threshold_expression >2sigma(I)
_cod_data_source_file ic402596u_si_001.cif
_cod_data_source_block p-1
_cod_depositor_comments
;
The following automatic conversions were performed:

'_symmetry_cell_setting' value 'Triclinic' changed to 'triclinic'
according to
/usr/data/users/saulius/crontab/automatic-downloads/current/ACS/lib/dictionaries/cif_core.dic
dictionary named 'cif_core.dic' version 2.4.2 from 2011-04-26.

Automatic conversion script
Id: cif_fix_values 2281 2013-09-26 08:29:07Z andrius 
;
_cod_database_code 4337789

loop_
_symmetry_equiv_pos_as_xyz
'x, y, z'
'-x, -y, -z'

loop_
_atom_site_label
_atom_site_type_symbol
_atom_site_fract_x
_atom_site_fract_y
_atom_site_fract_z
_atom_site_U_iso_or_equiv
_atom_site_adp_type
_atom_site_occupancy
_atom_site_symmetry_multiplicity
_atom_site_calc_flag
_atom_site_refinement_flags
Si1 Si 0.43363(4) 1.07348(3) 0.28973(3) 0.02149(9) Uani 1 1 d .
N1 N 0.60225(10) 0.67853(8) 0.21026(7) 0.0155(2) Uani 1 1 d .
C1 C 0.71858(13) 0.71925(10) 0.16307(8) 0.0175(3) Uani 1 1 d .
B1 B 0.45148(14) 0.72773(11) 0.21704(9) 0.0159(3) Uani 1 1 d .
Si2 Si 0.26807(4) 0.61075(3) -0.00884(2) 0.02137(9) Uani 1 1 d .
N2 N 0.55144(11) 0.52315(8) 0.32085(7) 0.0162(2) Uani 1 1 d .
C2 C 0.83032(13) 0.64793(10) 0.18159(9) 0.0192(3) Uani 1 1 d .
H2A H 0.9231 0.6590 0.1577 0.023 Uiso 1 1 calc R
N3 N 0.37308(10) 0.66246(8) 0.30571(7) 0.0157(2) Uani 1 1 d .
C3 C 0.78211(13) 0.55960(10) 0.24021(8) 0.0173(2) Uani 1 1 d .
C4 C 0.63747(13) 0.58020(10) 0.25942(8) 0.0156(2) Uani 1 1 d .
C5 C 0.24901(13) 0.68310(10) 0.35492(8) 0.0179(3) Uani 1 1 d .
C6 C 0.21957(13) 0.59606(11) 0.42481(9) 0.0200(3) Uani 1 1 d .
H6A H 0.1391 0.5916 0.4688 0.024 Uiso 1 1 calc R
C7 C 0.32662(13) 0.51868(10) 0.41877(8) 0.0182(3) Uani 1 1 d .
C8 C 0.42516(13) 0.56258(10) 0.34388(8) 0.0159(2) Uani 1 1 d .
C9 C 0.72843(13) 0.82306(10) 0.10355(9) 0.0192(3) Uani 1 1 d .
C10 C 0.64882(14) 0.85538(12) 0.03674(9) 0.0247(3) Uani 1 1 d .
H10A H 0.5836 0.8093 0.0277 0.030 Uiso 1 1 calc R
C11 C 0.66504(15) 0.95506(12) -0.01652(9) 0.0282(3) Uani 1 1 d .
H11A H 0.6120 0.9764 -0.0629 0.034 Uiso 1 1 calc R
C12 C 0.75757(16) 1.02351(12) -0.00264(10) 0.0305(3) Uani 1 1 d .
H12A H 0.7659 1.0926 -0.0381 0.037 Uiso 1 1 calc R
C13 C 0.83815(16) 0.99141(12) 0.06290(11) 0.0330(3) Uani 1 1 d .
H13A H 0.9024 1.0382 0.0722 0.040 Uiso 1 1 calc R
C14 C 0.82492(15) 0.89084(12) 0.11494(10) 0.0274(3) Uani 1 1 d .
H14A H 0.8821 0.8680 0.1587 0.033 Uiso 1 1 calc R
C15 C 0.86213(13) 0.46617(10) 0.27827(8) 0.0180(3) Uani 1 1 d .
C16 C 0.99683(14) 0.47675(11) 0.28721(9) 0.0227(3) Uani 1 1 d .
H16A H 1.0345 0.5453 0.2704 0.027 Uiso 1 1 calc R
C17 C 1.07577(14) 0.38855(12) 0.32029(10) 0.0263(3) Uani 1 1 d .
H17A H 1.1671 0.3968 0.3257 0.032 Uiso 1 1 calc R
C18 C 1.02154(15) 0.28832(12) 0.34546(10) 0.0272(3) Uani 1 1 d .
H18A H 1.0758 0.2276 0.3675 0.033 Uiso 1 1 calc R
C19 C 0.88774(15) 0.27697(11) 0.33835(10) 0.0261(3) Uani 1 1 d .
H19A H 0.8501 0.2085 0.3565 0.031 Uiso 1 1 calc R
C20 C 0.80840(14) 0.36482(11) 0.30487(9) 0.0212(3) Uani 1 1 d .
H20A H 0.7170 0.3561 0.3000 0.025 Uiso 1 1 calc R
C21 C 0.15970(13) 0.78149(10) 0.34130(9) 0.0195(3) Uani 1 1 d .
C22 C 0.14644(13) 0.83821(11) 0.25643(10) 0.0224(3) Uani 1 1 d .
H22A H 0.1953 0.8123 0.2033 0.027 Uiso 1 1 calc R
C23 C 0.06237(14) 0.93208(11) 0.24943(11) 0.0277(3) Uani 1 1 d .
H23A H 0.0563 0.9714 0.1915 0.033 Uiso 1 1 calc R
C24 C -0.01279(15) 0.96904(12) 0.32615(12) 0.0318(3) Uani 1 1 d .
H24A H -0.0707 1.0332 0.3209 0.038 Uiso 1 1 calc R
C25 C -0.00324(15) 0.91231(12) 0.41041(11) 0.0319(3) Uani 1 1 d .
H25A H -0.0559 0.9368 0.4630 0.038 Uiso 1 1 calc R
C26 C 0.08302(14) 0.81966(12) 0.41843(10) 0.0256(3) Uani 1 1 d .
H26A H 0.0902 0.7818 0.4767 0.031 Uiso 1 1 calc R
C27 C 0.33761(13) 0.41558(10) 0.47822(8) 0.0189(3) Uani 1 1 d .
C28 C 0.46093(14) 0.35452(11) 0.48214(9) 0.0217(3) Uani 1 1 d .
H28A H 0.5413 0.3781 0.4434 0.026 Uiso 1 1 calc R
C29 C 0.46654(15) 0.25977(11) 0.54217(9) 0.0242(3) Uani 1 1 d .
H29A H 0.5507 0.2189 0.5441 0.029 Uiso 1 1 calc R
C30 C 0.34991(15) 0.22411(11) 0.59954(9) 0.0255(3) Uani 1 1 d .
H30A H 0.3544 0.1597 0.6411 0.031 Uiso 1 1 calc R
C31 C 0.22736(15) 0.28313(11) 0.59563(9) 0.0249(3) Uani 1 1 d .
H31A H 0.1473 0.2588 0.6343 0.030 Uiso 1 1 calc R
C32 C 0.22068(14) 0.37755(11) 0.53559(9) 0.0223(3) Uani 1 1 d .
H32A H 0.1357 0.4171 0.5332 0.027 Uiso 1 1 calc R
C33 C 0.44757(12) 0.85141(10) 0.22947(8) 0.0165(2) Uani 1 1 d .
C34 C 0.44603(13) 0.94202(10) 0.24798(9) 0.0191(3) Uani 1 1 d .
C35 C 0.33181(17) 1.05741(13) 0.40553(11) 0.0351(4) Uani 1 1 d .
H35A H 0.2431 1.0316 0.4036 0.053 Uiso 1 1 calc R
H35B H 0.3189 1.1273 0.4286 0.053 Uiso 1 1 calc R
H35C H 0.3798 1.0049 0.4455 0.053 Uiso 1 1 calc R
C36 C 0.34767(19) 1.17725(12) 0.21440(12) 0.0385(4) Uani 1 1 d .
H36A H 0.2574 1.1548 0.2119 0.058 Uiso 1 1 calc R
H36B H 0.4018 1.1851 0.1535 0.058 Uiso 1 1 calc R
H36C H 0.3384 1.2467 0.2381 0.058 Uiso 1 1 calc R
C37 C 0.60713(16) 1.11224(14) 0.29421(14) 0.0428(4) Uani 1 1 d .
H37A H 0.6614 1.1184 0.2333 0.064 Uiso 1 1 calc R
H37B H 0.6506 1.0568 0.3344 0.064 Uiso 1 1 calc R
H37C H 0.6006 1.1820 0.3172 0.064 Uiso 1 1 calc R
C38 C 0.38797(13) 0.69924(10) 0.13484(8) 0.0175(3) Uani 1 1 d .
C39 C 0.33693(14) 0.66771(11) 0.07782(9) 0.0206(3) Uani 1 1 d .
C40 C 0.13424(16) 0.70689(13) -0.05172(11) 0.0326(3) Uani 1 1 d .
H40A H 0.1756 0.7724 -0.0848 0.049 Uiso 1 1 calc R
H40B H 0.0661 0.7260 -0.0006 0.049 Uiso 1 1 calc R
H40C H 0.0906 0.6728 -0.0923 0.049 Uiso 1 1 calc R
C41 C 0.41038(16) 0.59083(14) -0.10296(10) 0.0330(3) Uani 1 1 d .
H41A H 0.4562 0.6583 -0.1227 0.050 Uiso 1 1 calc R
H41B H 0.3748 0.5701 -0.1536 0.050 Uiso 1 1 calc R
H41C H 0.4752 0.5335 -0.0822 0.050 Uiso 1 1 calc R
C42 C 0.19526(19) 0.47953(13) 0.04233(12) 0.0392(4) Uani 1 1 d .
H42A H 0.2657 0.4303 0.0664 0.059 Uiso 1 1 calc R
H42B H 0.1618 0.4474 -0.0039 0.059 Uiso 1 1 calc R
H42C H 0.1200 0.4919 0.0915 0.059 Uiso 1 1 calc R

loop_
_atom_site_aniso_label
_atom_site_aniso_U_11
_atom_site_aniso_U_22
_atom_site_aniso_U_33
_atom_site_aniso_U_23
_atom_site_aniso_U_13
_atom_site_aniso_U_12
Si1 0.02100(19) 0.01742(18) 0.0271(2) -0.00807(15) -0.00180(15) -0.00330(14)
N1 0.0178(5) 0.0155(5) 0.0133(5) -0.0014(4) -0.0037(4) -0.0007(4)
C1 0.0193(6) 0.0192(6) 0.0144(6) -0.0035(5) -0.0029(5) -0.0018(5)
B1 0.0169(7) 0.0160(7) 0.0149(6) -0.0013(5) -0.0037(5) -0.0003(5)
Si2 0.0257(2) 0.02310(19) 0.01818(18) -0.00527(14) -0.00784(14) -0.00460(15)
N2 0.0191(5) 0.0160(5) 0.0146(5) -0.0032(4) -0.0044(4) -0.0025(4)
C2 0.0171(6) 0.0215(6) 0.0183(6) -0.0022(5) -0.0022(5) -0.0005(5)
N3 0.0170(5) 0.0159(5) 0.0149(5) -0.0023(4) -0.0049(4) -0.0008(4)
C3 0.0186(6) 0.0186(6) 0.0157(6) -0.0049(5) -0.0035(5) -0.0003(5)
C4 0.0192(6) 0.0146(6) 0.0143(6) -0.0032(5) -0.0053(5) -0.0003(5)
C5 0.0174(6) 0.0207(6) 0.0173(6) -0.0046(5) -0.0050(5) -0.0025(5)
C6 0.0177(6) 0.0229(7) 0.0193(6) -0.0028(5) -0.0022(5) -0.0039(5)
C7 0.0191(6) 0.0210(6) 0.0161(6) -0.0031(5) -0.0051(5) -0.0047(5)
C8 0.0193(6) 0.0152(6) 0.0145(6) -0.0021(5) -0.0054(5) -0.0023(5)
C9 0.0195(6) 0.0189(6) 0.0167(6) -0.0003(5) 0.0004(5) 0.0013(5)
C10 0.0260(7) 0.0282(7) 0.0187(6) 0.0001(5) -0.0033(5) -0.0022(6)
C11 0.0305(8) 0.0314(8) 0.0190(7) 0.0046(6) -0.0039(6) 0.0039(6)
C12 0.0338(8) 0.0236(7) 0.0281(8) 0.0088(6) 0.0001(6) -0.0001(6)
C13 0.0322(8) 0.0254(8) 0.0403(9) 0.0054(6) -0.0080(7) -0.0085(6)
C14 0.0263(7) 0.0247(7) 0.0301(8) 0.0046(6) -0.0082(6) -0.0031(6)
C15 0.0203(6) 0.0188(6) 0.0150(6) -0.0044(5) -0.0035(5) 0.0021(5)
C16 0.0221(7) 0.0222(7) 0.0241(7) -0.0033(5) -0.0046(5) -0.0014(5)
C17 0.0194(7) 0.0318(8) 0.0280(7) -0.0049(6) -0.0071(6) 0.0039(6)
C18 0.0267(7) 0.0250(7) 0.0285(7) -0.0025(6) -0.0072(6) 0.0094(6)
C19 0.0283(7) 0.0180(7) 0.0312(8) -0.0026(6) -0.0053(6) 0.0026(5)
C20 0.0209(6) 0.0201(6) 0.0234(7) -0.0052(5) -0.0049(5) 0.0011(5)
C21 0.0145(6) 0.0199(6) 0.0253(7) -0.0054(5) -0.0039(5) -0.0027(5)
C22 0.0188(6) 0.0225(7) 0.0269(7) -0.0049(5) -0.0061(5) 0.0000(5)
C23 0.0222(7) 0.0217(7) 0.0410(8) -0.0028(6) -0.0121(6) -0.0001(5)
C24 0.0208(7) 0.0208(7) 0.0565(10) -0.0129(7) -0.0092(7) 0.0030(5)
C25 0.0214(7) 0.0318(8) 0.0439(9) -0.0195(7) 0.0021(6) -0.0009(6)
C26 0.0204(7) 0.0284(7) 0.0284(7) -0.0081(6) -0.0006(5) -0.0037(5)
C27 0.0233(6) 0.0199(6) 0.0156(6) -0.0023(5) -0.0069(5) -0.0057(5)
C28 0.0243(7) 0.0217(7) 0.0199(6) -0.0017(5) -0.0054(5) -0.0050(5)
C29 0.0292(7) 0.0212(7) 0.0246(7) -0.0013(5) -0.0118(6) -0.0024(5)
C30 0.0384(8) 0.0212(7) 0.0199(7) 0.0019(5) -0.0124(6) -0.0103(6)
C31 0.0309(7) 0.0274(7) 0.0177(6) 0.0002(5) -0.0047(5) -0.0127(6)
C32 0.0237(7) 0.0252(7) 0.0190(6) -0.0013(5) -0.0056(5) -0.0063(5)
C33 0.0162(6) 0.0200(6) 0.0134(6) -0.0006(5) -0.0041(5) -0.0008(5)
C34 0.0194(6) 0.0197(6) 0.0180(6) -0.0020(5) -0.0029(5) -0.0013(5)
C35 0.0398(9) 0.0370(9) 0.0295(8) -0.0153(7) 0.0020(7) -0.0065(7)
C36 0.0511(10) 0.0216(8) 0.0426(9) -0.0060(7) -0.0095(8) 0.0046(7)
C37 0.0280(8) 0.0351(9) 0.0694(12) -0.0189(9) -0.0049(8) -0.0110(7)
C38 0.0196(6) 0.0146(6) 0.0177(6) -0.0008(5) -0.0034(5) 0.0011(5)
C39 0.0232(7) 0.0200(6) 0.0190(6) -0.0034(5) -0.0046(5) -0.0002(5)
C40 0.0316(8) 0.0390(9) 0.0307(8) -0.0064(7) -0.0135(6) -0.0008(7)
C41 0.0368(8) 0.0398(9) 0.0253(7) -0.0140(7) -0.0061(6) -0.0001(7)
C42 0.0534(11) 0.0338(9) 0.0348(9) -0.0029(7) -0.0133(8) -0.0176(8)

loop_
_atom_type_symbol
_atom_type_description
_atom_type_scat_dispersion_real
_atom_type_scat_dispersion_imag
_atom_type_scat_source
C C 0.0033 0.0016 'International Tables Vol C Tables 4.2.6.8 and 6.1.1.4'
H H 0.0000 0.0000 'International Tables Vol C Tables 4.2.6.8 and 6.1.1.4'
B B 0.0013 0.0007 'International Tables Vol C Tables 4.2.6.8 and 6.1.1.4'
N N 0.0061 0.0033 'International Tables Vol C Tables 4.2.6.8 and 6.1.1.4'
Si Si 0.0817 0.0704 'International Tables Vol C Tables 4.2.6.8 and 6.1.1.4'

loop_
_geom_angle_atom_site_label_1
_geom_angle_atom_site_label_2
_geom_angle_atom_site_label_3
_geom_angle
C34 Si1 C36 109.73(7)
C34 Si1 C35 107.33(7)
C36 Si1 C35 109.99(8)
C34 Si1 C37 109.38(7)
C36 Si1 C37 110.65(9)
C35 Si1 C37 109.70(8)
C1 N1 C4 107.37(10)
C1 N1 B1 130.06(10)
C4 N1 B1 122.52(10)
N1 C1 C2 109.57(11)
N1 C1 C9 125.54(11)
C2 C1 C9 124.87(11)
N1 B1 N3 104.44(10)
N1 B1 C33 109.01(10)
N3 B1 C33 109.49(10)
N1 B1 C38 109.45(10)
N3 B1 C38 106.35(10)
C33 B1 C38 117.31(10)
C39 Si2 C41 107.57(7)
C39 Si2 C42 109.01(7)
C41 Si2 C42 110.76(8)
C39 Si2 C40 109.84(7)
C41 Si2 C40 109.57(7)
C42 Si2 C40 110.07(8)
C4 N2 C8 119.94(11)
C3 C2 C1 108.44(11)
C3 C2 H2A 125.8
C1 C2 H2A 125.8
C5 N3 C8 107.42(10)
C5 N3 B1 130.67(11)
C8 N3 B1 121.81(10)
C2 C3 C4 105.72(11)
C2 C3 C15 127.21(12)
C4 C3 C15 127.02(12)
N2 C4 N1 124.23(11)
N2 C4 C3 126.49(11)
N1 C4 C3 108.87(11)
N3 C5 C6 109.29(11)
N3 C5 C21 126.21(12)
C6 C5 C21 124.46(12)
C7 C6 C5 108.99(11)
C7 C6 H6A 125.5
C5 C6 H6A 125.5
C6 C7 C8 105.15(11)
C6 C7 C27 126.79(12)
C8 C7 C27 128.04(12)
N2 C8 N3 124.06(11)
N2 C8 C7 126.32(11)
N3 C8 C7 109.12(11)
C14 C9 C10 119.30(12)
C14 C9 C1 117.00(12)
C10 C9 C1 123.70(12)
C11 C10 C9 119.80(13)
C11 C10 H10A 120.1
C9 C10 H10A 120.1
C12 C11 C10 120.55(14)
C12 C11 H11A 119.7
C10 C11 H11A 119.7
C11 C12 C13 119.95(13)
C11 C12 H12A 120.0
C13 C12 H12A 120.0
C14 C13 C12 119.86(14)
C14 C13 H13A 120.1
C12 C13 H13A 120.1
C13 C14 C9 120.48(14)
C13 C14 H14A 119.8
C9 C14 H14A 119.8
C20 C15 C16 118.44(12)
C20 C15 C3 121.64(12)
C16 C15 C3 119.91(12)
C17 C16 C15 120.86(13)
C17 C16 H16A 119.6
C15 C16 H16A 119.6
C16 C17 C18 120.03(13)
C16 C17 H17A 120.0
C18 C17 H17A 120.0
C19 C18 C17 119.76(13)
C19 C18 H18A 120.1
C17 C18 H18A 120.1
C18 C19 C20 120.48(13)
C18 C19 H19A 119.8
C20 C19 H19A 119.8
C19 C20 C15 120.41(13)
C19 C20 H20A 119.8
C15 C20 H20A 119.8
C22 C21 C26 118.56(13)
C22 C21 C5 123.86(12)
C26 C21 C5 117.57(12)
C23 C22 C21 120.32(13)
C23 C22 H22A 119.8
C21 C22 H22A 119.8
C22 C23 C24 120.54(14)
C22 C23 H23A 119.7
C24 C23 H23A 119.7
C25 C24 C23 119.76(14)
C25 C24 H24A 120.1
C23 C24 H24A 120.1
C24 C25 C26 120.22(14)
C24 C25 H25A 119.9
C26 C25 H25A 119.9
C25 C26 C21 120.55(14)
C25 C26 H26A 119.7
C21 C26 H26A 119.7
C28 C27 C32 118.20(12)
C28 C27 C7 122.85(12)
C32 C27 C7 118.93(12)
C29 C28 C27 120.49(13)
C29 C28 H28A 119.8
C27 C28 H28A 119.8
C28 C29 C30 120.53(13)
C28 C29 H29A 119.7
C30 C29 H29A 119.7
C31 C30 C29 119.50(13)
C31 C30 H30A 120.3
C29 C30 H30A 120.3
C30 C31 C32 120.36(13)
C30 C31 H31A 119.8
C32 C31 H31A 119.8
C31 C32 C27 120.91(13)
C31 C32 H32A 119.5
C27 C32 H32A 119.5
C34 C33 B1 173.32(13)
C33 C34 Si1 173.15(12)
Si1 C35 H35A 109.5
Si1 C35 H35B 109.5
H35A C35 H35B 109.5
Si1 C35 H35C 109.5
H35A C35 H35C 109.5
H35B C35 H35C 109.5
Si1 C36 H36A 109.5
Si1 C36 H36B 109.5
H36A C36 H36B 109.5
Si1 C36 H36C 109.5
H36A C36 H36C 109.5
H36B C36 H36C 109.5
Si1 C37 H37A 109.5
Si1 C37 H37B 109.5
H37A C37 H37B 109.5
Si1 C37 H37C 109.5
H37A C37 H37C 109.5
H37B C37 H37C 109.5
C39 C38 B1 173.37(13)
C38 C39 Si2 175.76(12)
Si2 C40 H40A 109.5
Si2 C40 H40B 109.5
H40A C40 H40B 109.5
Si2 C40 H40C 109.5
H40A C40 H40C 109.5
H40B C40 H40C 109.5
Si2 C41 H41A 109.5
Si2 C41 H41B 109.5
H41A C41 H41B 109.5
Si2 C41 H41C 109.5
H41A C41 H41C 109.5
H41B C41 H41C 109.5
Si2 C42 H42A 109.5
Si2 C42 H42B 109.5
H42A C42 H42B 109.5
Si2 C42 H42C 109.5
H42A C42 H42C 109.5
H42B C42 H42C 109.5

loop_
_geom_bond_atom_site_label_1
_geom_bond_atom_site_label_2
_geom_bond_distance
Si1 C34 1.8364(13)
Si1 C36 1.8574(17)
Si1 C35 1.8584(16)
Si1 C37 1.8627(16)
N1 C1 1.3525(16)
N1 C4 1.3932(16)
N1 B1 1.5724(17)
C1 C2 1.4115(18)
C1 C9 1.4683(18)
B1 N3 1.5815(17)
B1 C33 1.5841(19)
B1 C38 1.5958(18)
Si2 C39 1.8460(13)
Si2 C41 1.8561(16)
Si2 C42 1.8616(16)
Si2 C40 1.8617(16)
N2 C4 1.3209(16)
N2 C8 1.3227(16)
C2 C3 1.3767(18)
C2 H2A 0.9500
N3 C5 1.3554(16)
N3 C8 1.3961(16)
C3 C4 1.4346(17)
C3 C15 1.4643(17)
C5 C6 1.4140(18)
C5 C21 1.4687(18)
C6 C7 1.3803(18)
C6 H6A 0.9500
C7 C8 1.4405(17)
C7 C27 1.4683(18)
C9 C14 1.3916(19)
C9 C10 1.3927(19)
C10 C11 1.388(2)
C10 H10A 0.9500
C11 C12 1.380(2)
C11 H11A 0.9500
C12 C13 1.384(2)
C12 H12A 0.9500
C13 C14 1.387(2)
C13 H13A 0.9500
C14 H14A 0.9500
C15 C20 1.3981(18)
C15 C16 1.4013(18)
C16 C17 1.3858(19)
C16 H16A 0.9500
C17 C18 1.386(2)
C17 H17A 0.9500
C18 C19 1.386(2)
C18 H18A 0.9500
C19 C20 1.3872(19)
C19 H19A 0.9500
C20 H20A 0.9500
C21 C22 1.3971(19)
C21 C26 1.4019(19)
C22 C23 1.3865(19)
C22 H22A 0.9500
C23 C24 1.385(2)
C23 H23A 0.9500
C24 C25 1.382(2)
C24 H24A 0.9500
C25 C26 1.388(2)
C25 H25A 0.9500
C26 H26A 0.9500
C27 C28 1.4005(19)
C27 C32 1.4025(18)
C28 C29 1.3874(19)
C28 H28A 0.9500
C29 C30 1.391(2)
C29 H29A 0.9500
C30 C31 1.382(2)
C30 H30A 0.9500
C31 C32 1.3853(19)
C31 H31A 0.9500
C32 H32A 0.9500
C33 C34 1.2070(18)
C35 H35A 0.9800
C35 H35B 0.9800
C35 H35C 0.9800
C36 H36A 0.9800
C36 H36B 0.9800
C36 H36C 0.9800
C37 H37A 0.9800
C37 H37B 0.9800
C37 H37C 0.9800
C38 C39 1.2098(18)
C40 H40A 0.9800
C40 H40B 0.9800
C40 H40C 0.9800
C41 H41A 0.9800
C41 H41B 0.9800
C41 H41C 0.9800
C42 H42A 0.9800
C42 H42B 0.9800
C42 H42C 0.9800
